data_7214365
loop_
_publ_author_name
'Chan, H. C. Stephen'
'Woollam, Grahame R.'
'Wagner, Trixie'
'Schmidt, Martin U.'
'Lewis, Richard A.'

_publ_section_title
;
 Can picolinamide be a promising cocrystal former?
;
_journal_issue 21
_journal_name_full CrystEngComm
_journal_page_first 4365
_journal_paper_doi 10.1039/c4ce00265b
_journal_volume 16
_journal_year 2014
_chemical_formula_sum 'C9 H10 N2 O5'
_chemical_formula_weight 226.19
_chemical_name_common '1:1 pico:mal'
_chemical_name_systematic
; 
 ? 
;
_space_group_IT_number 2
_symmetry_cell_setting triclinic
_symmetry_space_group_name_Hall '-P 1'
_symmetry_space_group_name_H-M 'P -1'
_atom_sites_solution_hydrogens geom
_atom_sites_solution_primary direct
_atom_sites_solution_secondary difmap
_audit_creation_method SHELXL-97
_cell_angle_alpha 74.730(11)
_cell_angle_beta 81.423(12)
_cell_angle_gamma 77.409(13)
_cell_formula_units_Z 2
_cell_length_a 5.1660(10)
_cell_length_b 7.666(2)
_cell_length_c 13.086(3)
_cell_measurement_reflns_used 5335
_cell_measurement_temperature 100(2)
_cell_measurement_theta_max 68.33
_cell_measurement_theta_min 3.52
_cell_volume 485.6(2)
_computing_cell_refinement 'Saint V7.36A (Bruker AXS, 2006)'
_computing_data_collection 'SMART V5.632 (Bruker AXS, 2003)'
_computing_data_reduction 'Saint V7.36A (Bruker AXS, 2006)'
_computing_molecular_graphics 'PLATON (Spek, 2003)'
_computing_structure_refinement 'SHELXL-97 (Sheldrick, 1997)'
_computing_structure_solution 'SHELXS-97 (Sheldrick, 1997)'
_diffrn_ambient_temperature 100(2)
_diffrn_measured_fraction_theta_full 0.947
_diffrn_measured_fraction_theta_max 0.947
_diffrn_measurement_device_type 'three-circle goniometer'
_diffrn_measurement_method \w-scans
_diffrn_radiation_monochromator 'multilayer mirrors'
_diffrn_radiation_source microsource
_diffrn_radiation_type CuK\a
_diffrn_radiation_wavelength 1.54178
_diffrn_reflns_av_R_equivalents 0.0224
_diffrn_reflns_av_sigmaI/netI 0.0290
_diffrn_reflns_limit_h_max 5
_diffrn_reflns_limit_h_min -5
_diffrn_reflns_limit_k_max 9
_diffrn_reflns_limit_k_min -8
_diffrn_reflns_limit_l_max 14
_diffrn_reflns_limit_l_min -15
_diffrn_reflns_number 3645
_diffrn_reflns_theta_full 66.57
_diffrn_reflns_theta_max 66.57
_diffrn_reflns_theta_min 3.52
_exptl_absorpt_coefficient_mu 1.104
_exptl_absorpt_correction_T_max 0.9267
_exptl_absorpt_correction_T_min 0.8607
_exptl_absorpt_correction_type multi-scan
_exptl_absorpt_process_details 'SADABS (Sheldrick, 2010)'
_exptl_crystal_colour colourless
_exptl_crystal_density_diffrn 1.547
_exptl_crystal_density_method 'not measured'
_exptl_crystal_description block
_exptl_crystal_F_000 236
_exptl_crystal_size_max 0.14
_exptl_crystal_size_mid 0.11
_exptl_crystal_size_min 0.07
_refine_diff_density_max 0.190
_refine_diff_density_min -0.210
_refine_diff_density_rms 0.045
_refine_ls_extinction_method none
_refine_ls_goodness_of_fit_ref 1.052
_refine_ls_hydrogen_treatment riding
_refine_ls_matrix_type full
_refine_ls_number_parameters 147
_refine_ls_number_reflns 1610
_refine_ls_number_restraints 0
_refine_ls_restrained_S_all 1.052
_refine_ls_R_factor_all 0.0335
_refine_ls_R_factor_gt 0.0315
_refine_ls_shift/su_max 0.014
_refine_ls_shift/su_mean 0.004
_refine_ls_structure_factor_coef Fsqd
_refine_ls_weighting_details 'calc w=1/[\s^2^(Fo^2^)+(0.0512P)^2^+0.1490P] where P=(Fo^2^+2Fc^2^)/3'
_refine_ls_weighting_scheme calc
_refine_ls_wR_factor_gt 0.0859
_refine_ls_wR_factor_ref 0.0880
_reflns_number_gt 1501
_reflns_number_total 1610
_reflns_threshold_expression >2sigma(I)
_cod_data_source_file c4ce00265b2.cif
_cod_data_source_block STC29a
_cod_depositor_comments 'Adding full bibliography for 7214357--7214365.cif.'
_cod_original_cell_volume 485.60(19)
_cod_original_sg_symbol_H-M P-1
_cod_database_code 7214365
_chemical_source_common EE/isohex

loop_
_symmetry_equiv_pos_as_xyz
'x, y, z'
'-x, -y, -z'

loop_
_atom_site_label
_atom_site_type_symbol
_atom_site_fract_x
_atom_site_fract_y
_atom_site_fract_z
_atom_site_U_iso_or_equiv
_atom_site_adp_type
_atom_site_occupancy
_atom_site_symmetry_multiplicity
_atom_site_calc_flag
_atom_site_refinement_flags
N1 N 0.1814(2) 0.53155(14) 0.10643(8) 0.0171(3) Uani 1 1 d .
C2 C 0.1295(3) 0.42463(17) 0.20296(10) 0.0192(3) Uani 1 1 d .
H2 H 0.2641 0.3234 0.2297 0.023 Uiso 1 1 calc R
C3 C -0.1087(3) 0.45257(18) 0.26631(10) 0.0187(3) Uani 1 1 d .
H3 H -0.1365 0.3710 0.3338 0.022 Uiso 1 1 calc R
C4 C -0.3049(3) 0.60105(18) 0.22957(10) 0.0184(3) Uani 1 1 d .
H4 H -0.4691 0.6248 0.2717 0.022 Uiso 1 1 calc R
C5 C -0.2565(3) 0.71507(17) 0.12955(10) 0.0177(3) Uani 1 1 d .
H5 H -0.3869 0.8183 0.1017 0.021 Uiso 1 1 calc R
C6 C -0.0135(2) 0.67437(17) 0.07157(10) 0.0155(3) Uani 1 1 d .
C7 C 0.0415(3) 0.79255(16) -0.03781(10) 0.0158(3) Uani 1 1 d .
O8 O -0.14117(18) 0.91695(11) -0.07752(7) 0.0200(2) Uani 1 1 d .
N9 N 0.2819(2) 0.75748(15) -0.08738(8) 0.0195(3) Uani 1 1 d .
H9A H 0.3203 0.8233 -0.1518 0.023 Uiso 1 1 calc R
H9B H 0.4038 0.6683 -0.0560 0.023 Uiso 1 1 calc R
O11 O 0.42211(19) 1.32521(12) -0.54026(8) 0.0257(3) Uani 1 1 d .
C12 C 0.2601(2) 1.22555(16) -0.51856(9) 0.0168(3) Uani 1 1 d .
C13 C 0.0236(3) 1.24222(17) -0.43670(10) 0.0178(3) Uani 1 1 d .
H13A H -0.1352 1.2280 -0.4655 0.021 Uiso 1 1 calc R
H13B H -0.0114 1.3669 -0.4234 0.021 Uiso 1 1 calc R
C14 C 0.0637(2) 1.10078(16) -0.33230(10) 0.0158(3) Uani 1 1 d .
O15 O 0.27092(17) 0.98973(12) -0.31305(7) 0.0191(2) Uani 1 1 d .
O16 O -0.14676(17) 1.11500(12) -0.26437(7) 0.0204(2) Uani 1 1 d .
H16 H -0.1154 1.0397 -0.2061 0.031 Uiso 1 1 calc R
O17 O 0.26849(17) 1.08882(12) -0.56485(7) 0.0187(2) Uani 1 1 d .
H17 H 0.4125 1.0744 -0.6037 0.028 Uiso 1 1 calc R

loop_
_atom_site_aniso_label
_atom_site_aniso_U_11
_atom_site_aniso_U_22
_atom_site_aniso_U_33
_atom_site_aniso_U_23
_atom_site_aniso_U_13
_atom_site_aniso_U_12
N1 0.0152(6) 0.0194(5) 0.0159(5) -0.0042(4) -0.0016(4) -0.0015(4)
C2 0.0172(7) 0.0203(7) 0.0177(6) -0.0021(5) -0.0032(5) -0.0008(5)
C3 0.0204(7) 0.0208(6) 0.0151(6) -0.0027(5) -0.0024(5) -0.0054(5)
C4 0.0146(7) 0.0227(7) 0.0182(6) -0.0069(5) 0.0018(5) -0.0041(5)
C5 0.0161(7) 0.0174(6) 0.0190(6) -0.0047(5) -0.0024(5) -0.0007(5)
C6 0.0154(6) 0.0173(6) 0.0149(6) -0.0050(5) -0.0022(5) -0.0038(5)
C7 0.0160(6) 0.0161(6) 0.0162(6) -0.0055(5) -0.0018(5) -0.0025(5)
O8 0.0179(5) 0.0204(5) 0.0172(5) -0.0013(4) -0.0001(3) 0.0012(4)
N9 0.0169(6) 0.0206(6) 0.0161(5) 0.0007(4) 0.0001(4) 0.0000(4)
O11 0.0223(5) 0.0224(5) 0.0318(5) -0.0049(4) 0.0017(4) -0.0079(4)
C12 0.0176(7) 0.0153(6) 0.0146(6) 0.0007(5) -0.0049(5) -0.0001(5)
C13 0.0186(7) 0.0165(6) 0.0162(6) -0.0025(5) -0.0018(5) -0.0007(5)
C14 0.0167(7) 0.0157(6) 0.0161(6) -0.0054(5) -0.0013(5) -0.0036(5)
O15 0.0166(5) 0.0203(5) 0.0164(5) -0.0020(4) 0.0000(3) 0.0009(4)
O16 0.0168(5) 0.0240(5) 0.0146(5) -0.0009(4) 0.0014(3) 0.0019(4)
O17 0.0167(5) 0.0211(5) 0.0176(5) -0.0066(4) 0.0012(3) -0.0020(4)

loop_
_atom_type_symbol
_atom_type_description
_atom_type_scat_dispersion_real
_atom_type_scat_dispersion_imag
_atom_type_scat_source
C C 0.0181 0.0091 'International Tables Vol C Tables 4.2.6.8 and 6.1.1.4'
H H 0.0000 0.0000 'International Tables Vol C Tables 4.2.6.8 and 6.1.1.4'
N N 0.0311 0.0180 'International Tables Vol C Tables 4.2.6.8 and 6.1.1.4'
O O 0.0492 0.0322 'International Tables Vol C Tables 4.2.6.8 and 6.1.1.4'

loop_
_geom_angle_atom_site_label_1
_geom_angle_atom_site_label_2
_geom_angle_atom_site_label_3
_geom_angle
C2 N1 C6 116.25(11)
N1 C2 C3 123.98(12)
N1 C2 H2 118.0
C3 C2 H2 118.0
C4 C3 C2 118.85(12)
C4 C3 H3 120.6
C2 C3 H3 120.6
C3 C4 C5 118.49(12)
C3 C4 H4 120.8
C5 C4 H4 120.8
C6 C5 C4 118.38(11)
C6 C5 H5 120.8
C4 C5 H5 120.8
N1 C6 C5 124.03(12)
N1 C6 C7 116.47(11)
C5 C6 C7 119.49(11)
O8 C7 N9 123.43(11)
O8 C7 C6 118.93(11)
N9 C7 C6 117.64(11)
C7 N9 H9A 120.0
C7 N9 H9B 120.0
H9A N9 H9B 120.0
O11 C12 O17 123.91(12)
O11 C12 C13 124.01(12)
O17 C12 C13 112.08(10)
C12 C13 C14 112.99(10)
C12 C13 H13A 109.0
C14 C13 H13A 109.0
C12 C13 H13B 109.0
C14 C13 H13B 109.0
H13A C13 H13B 107.8
O15 C14 O16 124.16(11)
O15 C14 C13 124.26(11)
O16 C14 C13 111.56(10)
C14 O16 H16 109.5
C12 O17 H17 109.5

loop_
_geom_bond_atom_site_label_1
_geom_bond_atom_site_label_2
_geom_bond_distance
N1 C2 1.3374(17)
N1 C6 1.3467(17)
C2 C3 1.3862(19)
C2 H2 0.9500
C3 C4 1.3814(18)
C3 H3 0.9500
C4 C5 1.3909(18)
C4 H4 0.9500
C5 C6 1.3853(19)
C5 H5 0.9500
C6 C7 1.5027(17)
C7 O8 1.2500(15)
C7 N9 1.3198(17)
N9 H9A 0.8800
N9 H9B 0.8800
O11 C12 1.2078(16)
C12 O17 1.3320(16)
C12 C13 1.5065(18)
C13 C14 1.5137(17)
C13 H13A 0.9900
C13 H13B 0.9900
C14 O15 1.2264(15)
C14 O16 1.3021(16)
O16 H16 0.8400
O17 H17 0.8400

loop_
_geom_hbond_atom_site_label_D
_geom_hbond_atom_site_label_H
_geom_hbond_atom_site_label_A
_geom_hbond_distance_DH
_geom_hbond_distance_HA
_geom_hbond_distance_DA
_geom_hbond_angle_DHA
_geom_hbond_site_symmetry_A
N9 H9A O15 0.88 2.18 3.0217(15) 160.3 .
N9 H9B N1 0.88 2.46 3.1725(16) 138.4 2_665
O16 H16 O8 0.84 1.70 2.5162(13) 163.6 .
O17 H17 O15 0.84 1.87 2.7065(13) 172.6 2_674

loop_
_geom_torsion_atom_site_label_1
_geom_torsion_atom_site_label_2
_geom_torsion_atom_site_label_3
_geom_torsion_atom_site_label_4
_geom_torsion
C6 N1 C2 C3 0.46(18)
N1 C2 C3 C4 -1.19(19)
C2 C3 C4 C5 0.95(18)
C3 C4 C5 C6 -0.09(18)
C2 N1 C6 C5 0.49(18)
C2 N1 C6 C7 -178.72(10)
C4 C5 C6 N1 -0.67(19)
C4 C5 C6 C7 178.51(11)
N1 C6 C7 O8 173.86(11)
C5 C6 C7 O8 -5.38(18)
N1 C6 C7 N9 -5.53(17)
C5 C6 C7 N9 175.23(11)
O11 C12 C13 C14 -101.97(14)
O17 C12 C13 C14 78.52(13)
C12 C13 C14 O15 3.73(17)
C12 C13 C14 O16 -178.04(10)
